data_7106405
loop_
_publ_author_name
'Elizabeth A. Jacobs'
'Anna-Marie Fuller'
'Simon J. Lancaster'
'Joseph A. Wright'

_publ_section_title
;
 The hafnium-mediated NH activation of an amido-borane
;
_journal_name_full Chem.Commun.
_journal_page_first 5870
_journal_paper_doi 10.1039/c1cc11320h
_journal_volume 47
_journal_year 2011
_chemical_formula_moiety 'C20 H19 B F10 Li N O4'
_chemical_formula_structural (C8H16O4)LiNH2BH(C6F5)2
_chemical_formula_sum 'C20 H19 B F10 Li N O4'
_chemical_formula_weight 545.11
_space_group_IT_number 4
_symmetry_cell_setting monoclinic
_symmetry_space_group_name_Hall 'P 2yb'
_symmetry_space_group_name_H-M 'P 1 21 1'
_atom_sites_solution_hydrogens geom
_atom_sites_solution_primary direct
_atom_sites_solution_secondary difmap
_cell_angle_alpha 90.00
_cell_angle_beta 103.420(9)
_cell_angle_gamma 90.00
_cell_formula_units_Z 2
_cell_length_a 8.9070(7)
_cell_length_b 10.7113(8)
_cell_length_c 12.1263(11)
_cell_measurement_reflns_used 7310
_cell_measurement_temperature 140(2)
_cell_measurement_theta_max 32.3944
_cell_measurement_theta_min 3.4428
_cell_volume 1125.33(16)
_computing_cell_refinement 'CrysAlisPro (Oxford Diffraction, 2009)'
_computing_data_collection 'CrysAlisPro (Oxford Diffraction, 2009)'
_computing_data_reduction 'CrysAlisPro (Oxford Diffraction, 2009)'
_computing_molecular_graphics 'ORTEP-3 (Farrugia, 1997)'
_computing_publication_material
;
SHELXL-97 (Sheldrick, 2008), PLATON (Spek, 2003), WinGX (Farrugia, 1999)
and enCIFer (Allen <i>et al.</i>, 2004)
;
_computing_structure_refinement 'SHELXL-97 (Sheldrick, 2008)'
_computing_structure_solution 'SHELXS-97 (Sheldrick, 2008)'
_diffrn_ambient_temperature 140(2)
_diffrn_detector_area_resol_mean 16.0050
_diffrn_measured_fraction_theta_full 0.997
_diffrn_measured_fraction_theta_max 0.997
_diffrn_measurement_device_type 'Oxford Diffraction Xcalibur 3/CCD'
_diffrn_measurement_method 'Thin slice \f and \w scans'
_diffrn_radiation_monochromator graphite
_diffrn_radiation_source 'Enhance (Mo) X-ray Source'
_diffrn_radiation_type Mo-K\a
_diffrn_radiation_wavelength 0.71073
_diffrn_reflns_av_R_equivalents 0.0408
_diffrn_reflns_av_sigmaI/netI 0.0475
_diffrn_reflns_limit_h_max 11
_diffrn_reflns_limit_h_min -11
_diffrn_reflns_limit_k_max 13
_diffrn_reflns_limit_k_min -13
_diffrn_reflns_limit_l_max 15
_diffrn_reflns_limit_l_min -15
_diffrn_reflns_number 19396
_diffrn_reflns_theta_full 27.50
_diffrn_reflns_theta_max 27.50
_diffrn_reflns_theta_min 3.45
_exptl_absorpt_coefficient_mu 0.163
_exptl_absorpt_correction_T_max 1.0445
_exptl_absorpt_correction_T_min 0.9452
_exptl_absorpt_correction_type multi-scan
_exptl_absorpt_process_details '(ABSPACK; Oxford Diffraction, 2009)'
_exptl_crystal_colour colourless
_exptl_crystal_density_diffrn 1.609
_exptl_crystal_density_method 'not measured'
_exptl_crystal_description 'long narrow plates'
_exptl_crystal_F_000 552
_exptl_crystal_size_max 0.33
_exptl_crystal_size_mid 0.17
_exptl_crystal_size_min 0.08
_refine_diff_density_max 0.167
_refine_diff_density_min -0.137
_refine_diff_density_rms 0.032
_refine_ls_abs_structure_details 'Flack H D (1983), Acta Cryst. A39, 876-881'
_refine_ls_abs_structure_Flack 0.4(3)
_refine_ls_extinction_method none
_refine_ls_goodness_of_fit_ref 0.882
_refine_ls_hydrogen_treatment refall
_refine_ls_matrix_type full
_refine_ls_number_parameters 410
_refine_ls_number_reflns 5153
_refine_ls_number_restraints 1
_refine_ls_restrained_S_all 0.882
_refine_ls_R_factor_all 0.0454
_refine_ls_R_factor_gt 0.0301
_refine_ls_shift/su_max 0.000
_refine_ls_shift/su_mean 0.000
_refine_ls_structure_factor_coef Fsqd
_refine_ls_weighting_details 'calc w=1/[\s^2^(Fo^2^)+(0.0230P)^2^] where P=(Fo^2^+2Fc^2^)/3'
_refine_ls_weighting_scheme calc
_refine_ls_wR_factor_gt 0.0472
_refine_ls_wR_factor_ref 0.0492
_reflns_number_gt 3972
_reflns_number_total 5153
_reflns_threshold_expression I>2\s(I)
_cod_data_source_file c1cc11320h.txt
_cod_data_source_block 2
_cod_original_sg_symbol_H-M 'P 21'
_cod_database_code 7106405

loop_
_symmetry_equiv_pos_as_xyz
'x, y, z'
'-x, y+1/2, -z'

loop_
_atom_site_label
_atom_site_type_symbol
_atom_site_fract_x
_atom_site_fract_y
_atom_site_fract_z
_atom_site_U_iso_or_equiv
_atom_site_adp_type
_atom_site_occupancy
_atom_site_symmetry_multiplicity
_atom_site_calc_flag
_atom_site_refinement_flags
_atom_site_disorder_assembly
_atom_site_disorder_group
B1 B 0.1004(2) 0.31415(18) 0.29201(17) 0.0221(4) Uani 1 1 d . . .
N2 N 0.07767(18) 0.45154(13) 0.32310(15) 0.0269(3) Uani 1 1 d . . .
F2 F -0.20872(10) 0.34578(9) 0.14607(8) 0.0308(2) Uani 1 1 d . . .
F3 F -0.44987(10) 0.19399(10) 0.12512(9) 0.0399(3) Uani 1 1 d . . .
F4 F -0.42739(11) -0.02028(10) 0.24993(9) 0.0407(3) Uani 1 1 d . . .
F5 F -0.16054(12) -0.07170(9) 0.40436(9) 0.0381(3) Uani 1 1 d . . .
F6 F 0.07805(10) 0.08373(9) 0.43490(8) 0.0326(2) Uani 1 1 d . . .
F12 F 0.03581(10) 0.49984(9) 0.09395(9) 0.0304(2) Uani 1 1 d . . .
F13 F 0.09630(12) 0.46343(10) -0.10691(9) 0.0456(3) Uani 1 1 d . . .
F14 F 0.22129(12) 0.24396(12) -0.15734(9) 0.0489(3) Uani 1 1 d . . .
F15 F 0.28722(11) 0.06161(10) 0.00411(9) 0.0396(3) Uani 1 1 d . . .
F16 F 0.23517(10) 0.09851(8) 0.20927(9) 0.0335(3) Uani 1 1 d . . .
C1 C -0.05095(17) 0.22288(14) 0.28985(13) 0.0197(3) Uani 1 1 d . . .
C2 C -0.19136(17) 0.24363(16) 0.21444(14) 0.0216(4) Uani 1 1 d . . .
C3 C -0.31720(18) 0.16660(16) 0.20140(15) 0.0251(4) Uani 1 1 d . . .
C4 C -0.30727(17) 0.05939(16) 0.26389(15) 0.0260(4) Uani 1 1 d . . .
C5 C -0.17162(19) 0.03383(15) 0.34186(14) 0.0248(4) Uani 1 1 d . . .
C6 C -0.04988(17) 0.11580(15) 0.35374(14) 0.0218(4) Uani 1 1 d . . .
C11 C 0.13461(17) 0.30141(15) 0.16458(14) 0.0192(4) Uani 1 1 d . . .
C12 C 0.10256(17) 0.38900(16) 0.07818(15) 0.0222(4) Uani 1 1 d . . .
C13 C 0.13122(18) 0.37306(18) -0.02756(16) 0.0295(4) Uani 1 1 d . . .
C14 C 0.19405(18) 0.26278(18) -0.05394(15) 0.0309(4) Uani 1 1 d . . .
C15 C 0.22664(18) 0.17067(16) 0.02768(16) 0.0268(4) Uani 1 1 d . . .
C16 C 0.19784(17) 0.19298(15) 0.13317(14) 0.0225(4) Uani 1 1 d . . .
Li1 Li 0.2526(3) 0.5657(3) 0.3102(3) 0.0287(6) Uani 1 1 d . . .
O31 O 0.49531(12) 0.51677(11) 0.39933(10) 0.0305(3) Uani 1 1 d . . .
C32 C 0.5986(2) 0.5473(2) 0.32856(16) 0.0344(5) Uani 1 1 d . . .
C33 C 0.5163(2) 0.51424(18) 0.20957(17) 0.0332(5) Uani 1 1 d . . .
O34 O 0.37039(11) 0.57755(11) 0.17876(9) 0.0262(3) Uani 1 1 d . . .
C35 C 0.3807(2) 0.70543(17) 0.14673(17) 0.0285(4) Uani 1 1 d . . .
C36 C 0.2218(2) 0.75811(18) 0.13133(16) 0.0282(4) Uani 1 1 d . . .
O37 O 0.16689(12) 0.73831(10) 0.23282(9) 0.0265(3) Uani 1 1 d . . .
C38 C 0.2040(3) 0.83750(18) 0.31440(17) 0.0316(4) Uani 1 1 d . . .
C39 C 0.1931(2) 0.78453(17) 0.42634(17) 0.0321(4) Uani 1 1 d . . .
O40 O 0.28838(12) 0.67588(10) 0.45416(10) 0.0274(3) Uani 1 1 d . . .
C41 C 0.4482(2) 0.70063(18) 0.49991(19) 0.0344(4) Uani 1 1 d . . .
C42 C 0.5288(2) 0.57741(19) 0.50773(16) 0.0345(4) Uani 1 1 d . . .
H1A H 0.2041(17) 0.2689(14) 0.3585(13) 0.021(4) Uiso 1 1 d . . .
H2A H -0.008(3) 0.486(2) 0.284(2) 0.062(7) Uiso 1 1 d . . .
H2B H 0.065(2) 0.4565(18) 0.3944(19) 0.047(6) Uiso 1 1 d . . .
H32A H 0.6254(18) 0.6363(17) 0.3346(14) 0.021(4) Uiso 1 1 d . . .
H32B H 0.699(2) 0.4978(18) 0.3518(15) 0.040(5) Uiso 1 1 d . . .
H33A H 0.577(2) 0.5304(17) 0.1567(15) 0.039(5) Uiso 1 1 d . . .
H33B H 0.4883(19) 0.4212(17) 0.2044(15) 0.033(5) Uiso 1 1 d . . .
H35A H 0.4534(19) 0.7529(17) 0.2102(16) 0.031(5) Uiso 1 1 d . . .
H35B H 0.4196(19) 0.7090(17) 0.0827(16) 0.035(5) Uiso 1 1 d . . .
H36A H 0.1541(18) 0.7113(14) 0.0732(14) 0.016(4) Uiso 1 1 d . . .
H36B H 0.219(2) 0.845(2) 0.1164(16) 0.044(6) Uiso 1 1 d . . .
H38A H 0.308(2) 0.8690(16) 0.3187(14) 0.032(5) Uiso 1 1 d . . .
H38B H 0.132(2) 0.9077(19) 0.2884(15) 0.036(5) Uiso 1 1 d . . .
H39A H 0.092(2) 0.7526(16) 0.4236(14) 0.027(5) Uiso 1 1 d . . .
H39B H 0.2237(17) 0.8496(17) 0.4860(15) 0.025(4) Uiso 1 1 d . . .
H41A H 0.4909(19) 0.7561(17) 0.4527(15) 0.027(5) Uiso 1 1 d . . .
H41B H 0.4659(19) 0.7412(17) 0.5749(17) 0.036(5) Uiso 1 1 d . . .
H42A H 0.644(2) 0.5868(17) 0.5385(15) 0.035(5) Uiso 1 1 d . . .
H42B H 0.4842(18) 0.5217(16) 0.5562(15) 0.029(5) Uiso 1 1 d . . .

loop_
_atom_site_aniso_label
_atom_site_aniso_U_11
_atom_site_aniso_U_22
_atom_site_aniso_U_33
_atom_site_aniso_U_23
_atom_site_aniso_U_13
_atom_site_aniso_U_12
B1 0.0198(9) 0.0243(11) 0.0215(11) -0.0017(8) 0.0036(8) -0.0035(8)
N2 0.0293(8) 0.0269(9) 0.0249(9) -0.0050(7) 0.0075(7) -0.0048(7)
F2 0.0246(5) 0.0288(6) 0.0367(6) 0.0105(5) 0.0025(4) 0.0014(4)
F3 0.0185(5) 0.0528(7) 0.0441(7) 0.0044(5) -0.0013(5) -0.0050(5)
F4 0.0342(5) 0.0406(6) 0.0494(7) -0.0087(5) 0.0143(5) -0.0215(5)
F5 0.0502(7) 0.0267(6) 0.0396(7) 0.0081(5) 0.0150(5) -0.0072(5)
F6 0.0316(5) 0.0344(6) 0.0279(6) 0.0087(5) -0.0010(4) -0.0021(5)
F12 0.0303(5) 0.0225(5) 0.0382(6) 0.0051(4) 0.0073(4) 0.0027(4)
F13 0.0472(6) 0.0567(8) 0.0332(7) 0.0196(6) 0.0097(5) 0.0001(6)
F14 0.0437(6) 0.0797(9) 0.0272(6) -0.0069(6) 0.0164(5) -0.0008(6)
F15 0.0322(5) 0.0389(6) 0.0506(7) -0.0195(5) 0.0154(5) 0.0008(5)
F16 0.0361(5) 0.0233(6) 0.0426(7) 0.0052(5) 0.0119(5) 0.0051(5)
C1 0.0208(8) 0.0193(8) 0.0212(9) -0.0041(7) 0.0091(7) -0.0009(7)
C2 0.0222(8) 0.0222(9) 0.0221(9) 0.0013(7) 0.0090(7) 0.0011(7)
C3 0.0170(8) 0.0330(10) 0.0257(10) -0.0019(8) 0.0060(7) -0.0019(8)
C4 0.0232(8) 0.0269(9) 0.0314(10) -0.0067(8) 0.0133(7) -0.0087(8)
C5 0.0348(9) 0.0215(9) 0.0224(9) 0.0011(7) 0.0154(8) -0.0043(7)
C6 0.0221(8) 0.0270(9) 0.0165(9) -0.0015(7) 0.0050(7) 0.0027(7)
C11 0.0129(7) 0.0214(9) 0.0229(9) -0.0007(7) 0.0035(7) -0.0054(6)
C12 0.0153(8) 0.0250(9) 0.0262(10) -0.0023(7) 0.0044(7) -0.0056(7)
C13 0.0204(8) 0.0391(11) 0.0274(11) 0.0095(9) 0.0024(8) -0.0074(8)
C14 0.0230(9) 0.0512(13) 0.0200(10) -0.0092(9) 0.0083(8) -0.0077(9)
C15 0.0182(8) 0.0280(9) 0.0362(11) -0.0098(8) 0.0102(8) -0.0026(8)
C16 0.0166(7) 0.0218(9) 0.0290(10) 0.0025(8) 0.0049(7) -0.0038(7)
Li1 0.0331(14) 0.0220(15) 0.0340(17) -0.0019(13) 0.0141(13) -0.0039(13)
O31 0.0302(6) 0.0309(7) 0.0327(8) 0.0021(6) 0.0122(5) 0.0005(5)
C32 0.0242(9) 0.0390(12) 0.0418(12) 0.0097(10) 0.0112(8) 0.0043(9)
C33 0.0314(9) 0.0352(12) 0.0380(13) 0.0020(9) 0.0183(9) 0.0070(9)
O34 0.0253(6) 0.0233(6) 0.0304(7) 0.0017(5) 0.0076(5) -0.0002(5)
C35 0.0304(9) 0.0297(11) 0.0264(11) 0.0069(8) 0.0087(8) -0.0022(8)
C36 0.0345(10) 0.0238(10) 0.0259(11) 0.0046(8) 0.0061(8) 0.0000(8)
O37 0.0316(6) 0.0235(6) 0.0257(7) -0.0009(5) 0.0092(5) -0.0003(5)
C38 0.0413(11) 0.0183(9) 0.0345(12) -0.0016(8) 0.0071(9) 0.0035(9)
C39 0.0408(11) 0.0245(10) 0.0321(12) -0.0035(8) 0.0109(9) 0.0087(9)
O40 0.0304(6) 0.0218(6) 0.0292(7) 0.0003(5) 0.0050(5) 0.0016(5)
C41 0.0348(10) 0.0337(12) 0.0310(12) -0.0063(9) 0.0001(9) -0.0075(9)
C42 0.0312(10) 0.0417(12) 0.0276(11) 0.0035(9) 0.0009(8) 0.0004(10)

loop_
_atom_type_symbol
_atom_type_description
_atom_type_scat_dispersion_real
_atom_type_scat_dispersion_imag
_atom_type_scat_source
C C 0.0033 0.0016 'International Tables Vol C Tables 4.2.6.8 and 6.1.1.4'
H H 0.0000 0.0000 'International Tables Vol C Tables 4.2.6.8 and 6.1.1.4'
Li Li -0.0003 0.0001 'International Tables Vol C Tables 4.2.6.8 and 6.1.1.4'
B B 0.0013 0.0007 'International Tables Vol C Tables 4.2.6.8 and 6.1.1.4'
N N 0.0061 0.0033 'International Tables Vol C Tables 4.2.6.8 and 6.1.1.4'
O O 0.0106 0.0060 'International Tables Vol C Tables 4.2.6.8 and 6.1.1.4'
F F 0.0171 0.0103 'International Tables Vol C Tables 4.2.6.8 and 6.1.1.4'

loop_
_geom_angle_atom_site_label_1
_geom_angle_atom_site_label_2
_geom_angle_atom_site_label_3
_geom_angle
_geom_angle_site_symmetry_1
_geom_angle_site_symmetry_3
_geom_angle_publ_flag
N2 B1 C11 111.78(14) . . ?
N2 B1 C1 114.38(13) . . ?
C11 B1 C1 105.21(13) . . ?
N2 B1 H1A 110.5(8) . . ?
C11 B1 H1A 108.7(7) . . ?
C1 B1 H1A 105.8(7) . . ?
B1 N2 Li1 114.32(13) . . ?
B1 N2 H2A 114.4(15) . . ?
Li1 N2 H2A 107.3(14) . . ?
B1 N2 H2B 110.1(13) . . ?
Li1 N2 H2B 108.2(13) . . ?
H2A N2 H2B 101.8(18) . . ?
C6 C1 C2 113.00(14) . . ?
C6 C1 B1 125.41(14) . . ?
C2 C1 B1 121.42(14) . . ?
F2 C2 C3 116.09(14) . . ?
F2 C2 C1 119.28(14) . . ?
C3 C2 C1 124.63(16) . . ?
F3 C3 C4 119.66(14) . . ?
F3 C3 C2 120.61(15) . . ?
C4 C3 C2 119.70(16) . . ?
F4 C4 C3 120.98(15) . . ?
F4 C4 C5 120.29(15) . . ?
C3 C4 C5 118.73(15) . . ?
F5 C5 C6 121.43(15) . . ?
F5 C5 C4 119.29(14) . . ?
C6 C5 C4 119.28(15) . . ?
F6 C6 C5 114.85(14) . . ?
F6 C6 C1 120.57(14) . . ?
C5 C6 C1 124.58(15) . . ?
C16 C11 C12 112.71(15) . . ?
C16 C11 B1 120.23(14) . . ?
C12 C11 B1 127.03(14) . . ?
F12 C12 C13 114.90(15) . . ?
F12 C12 C11 120.29(14) . . ?
C13 C12 C11 124.80(16) . . ?
F13 C13 C12 120.93(17) . . ?
F13 C13 C14 119.27(16) . . ?
C12 C13 C14 119.79(16) . . ?
F14 C14 C13 121.05(17) . . ?
F14 C14 C15 120.50(16) . . ?
C13 C14 C15 118.44(15) . . ?
F15 C15 C14 119.78(15) . . ?
F15 C15 C16 121.09(16) . . ?
C14 C15 C16 119.13(15) . . ?
F16 C16 C11 119.35(14) . . ?
F16 C16 C15 115.55(14) . . ?
C11 C16 C15 125.10(15) . . ?
N2 Li1 O40 104.54(13) . . ?
N2 Li1 O34 128.72(16) . . ?
O40 Li1 O34 126.71(14) . . ?
N2 Li1 O37 110.87(14) . . ?
O40 Li1 O37 81.15(11) . . ?
O34 Li1 O37 78.76(11) . . ?
N2 Li1 O31 119.79(15) . . ?
O40 Li1 O31 77.54(11) . . ?
O34 Li1 O31 77.58(9) . . ?
O37 Li1 O31 128.38(14) . . ?
C32 O31 C42 114.80(14) . . ?
C32 O31 Li1 109.80(13) . . ?
C42 O31 Li1 107.93(12) . . ?
O31 C32 C33 106.45(15) . . ?
O31 C32 H32A 110.9(9) . . ?
C33 C32 H32A 110.9(10) . . ?
O31 C32 H32B 110.9(10) . . ?
C33 C32 H32B 110.1(11) . . ?
H32A C32 H32B 107.6(14) . . ?
O34 C33 C32 110.44(14) . . ?
O34 C33 H33A 111.4(11) . . ?
C32 C33 H33A 112.2(11) . . ?
O34 C33 H33B 104.5(10) . . ?
C32 C33 H33B 110.2(10) . . ?
H33A C33 H33B 107.8(14) . . ?
C35 O34 C33 114.27(13) . . ?
C35 O34 Li1 109.73(13) . . ?
C33 O34 Li1 110.76(13) . . ?
O34 C35 C36 106.03(14) . . ?
O34 C35 H35A 110.0(10) . . ?
C36 C35 H35A 108.8(9) . . ?
O34 C35 H35B 109.2(11) . . ?
C36 C35 H35B 114.2(11) . . ?
H35A C35 H35B 108.6(14) . . ?
O37 C36 C35 109.68(14) . . ?
O37 C36 H36A 105.8(9) . . ?
C35 C36 H36A 108.1(9) . . ?
O37 C36 H36B 108.1(11) . . ?
C35 C36 H36B 111.9(11) . . ?
H36A C36 H36B 113.1(15) . . ?
C38 O37 C36 114.18(14) . . ?
C38 O37 Li1 109.66(13) . . ?
C36 O37 Li1 110.21(12) . . ?
O37 C38 C39 106.94(15) . . ?
O37 C38 H38A 110.8(10) . . ?
C39 C38 H38A 110.1(10) . . ?
O37 C38 H38B 108.3(11) . . ?
C39 C38 H38B 113.6(10) . . ?
H38A C38 H38B 107.1(14) . . ?
O40 C39 C38 111.20(14) . . ?
O40 C39 H39A 102.7(10) . . ?
C38 C39 H39A 111.3(10) . . ?
O40 C39 H39B 110.5(10) . . ?
C38 C39 H39B 109.2(10) . . ?
H39A C39 H39B 111.9(14) . . ?
C41 O40 C39 115.05(14) . . ?
C41 O40 Li1 112.22(13) . . ?
C39 O40 Li1 107.30(13) . . ?
O40 C41 C42 106.34(15) . . ?
O40 C41 H41A 112.3(10) . . ?
C42 C41 H41A 109.5(10) . . ?
O40 C41 H41B 111.8(10) . . ?
C42 C41 H41B 111.0(11) . . ?
H41A C41 H41B 106.0(15) . . ?
O31 C42 C41 110.32(15) . . ?
O31 C42 H42A 111.2(10) . . ?
C41 C42 H42A 111.5(11) . . ?
O31 C42 H42B 104.3(11) . . ?
C41 C42 H42B 108.6(10) . . ?
H42A C42 H42B 110.7(14) . . ?

loop_
_geom_bond_atom_site_label_1
_geom_bond_atom_site_label_2
_geom_bond_distance
_geom_bond_site_symmetry_2
_geom_bond_publ_flag
B1 N2 1.544(2) . ?
B1 C11 1.648(3) . ?
B1 C1 1.661(2) . ?
B1 H1A 1.180(15) . ?
N2 Li1 2.015(3) . ?
N2 H2A 0.88(2) . ?
N2 H2B 0.90(2) . ?
F2 C2 1.3598(19) . ?
F3 C3 1.3530(19) . ?
F4 C4 1.3481(18) . ?
F5 C5 1.3517(18) . ?
F6 C6 1.3655(18) . ?
F12 C12 1.3610(19) . ?
F13 C13 1.349(2) . ?
F14 C14 1.346(2) . ?
F15 C15 1.3450(19) . ?
F16 C16 1.3577(19) . ?
C1 C6 1.383(2) . ?
C1 C2 1.385(2) . ?
C2 C3 1.371(2) . ?
C3 C4 1.367(2) . ?
C4 C5 1.378(2) . ?
C5 C6 1.377(2) . ?
C11 C16 1.382(2) . ?
C11 C12 1.386(2) . ?
C12 C13 1.375(2) . ?
C13 C14 1.376(3) . ?
C14 C15 1.380(3) . ?
C15 C16 1.383(2) . ?
Li1 O40 2.070(3) . ?
Li1 O34 2.106(3) . ?
Li1 O37 2.133(3) . ?
Li1 O31 2.243(3) . ?
O31 C32 1.434(2) . ?
O31 C42 1.434(2) . ?
C32 C33 1.501(3) . ?
C32 H32A 0.981(17) . ?
C32 H32B 1.019(19) . ?
C33 O34 1.436(2) . ?
C33 H33A 0.950(18) . ?
C33 H33B 1.026(18) . ?
O34 C35 1.433(2) . ?
C35 C36 1.495(2) . ?
C35 H35A 1.019(19) . ?
C35 H35B 0.921(18) . ?
C36 O37 1.441(2) . ?
C36 H36A 0.956(17) . ?
C36 H36B 0.95(2) . ?
O37 C38 1.437(2) . ?
C38 C39 1.495(3) . ?
C38 H38A 0.979(17) . ?
C38 H38B 0.993(19) . ?
C39 O40 1.434(2) . ?
C39 H39A 0.959(17) . ?
C39 H39B 0.997(18) . ?
O40 C41 1.428(2) . ?
C41 C42 1.495(3) . ?
C41 H41A 0.962(18) . ?
C41 H41B 0.99(2) . ?
C42 H42A 1.009(17) . ?
C42 H42B 0.984(18) . ?

loop_
_geom_torsion_atom_site_label_1
_geom_torsion_atom_site_label_2
_geom_torsion_atom_site_label_3
_geom_torsion_atom_site_label_4
_geom_torsion
_geom_torsion_site_symmetry_1
_geom_torsion_site_symmetry_2
_geom_torsion_site_symmetry_3
_geom_torsion_site_symmetry_4
_geom_torsion_publ_flag
C11 B1 N2 Li1 -54.64(19) . . . . ?
C1 B1 N2 Li1 -174.07(15) . . . . ?
N2 B1 C1 C6 -122.48(18) . . . . ?
C11 B1 C1 C6 114.47(17) . . . . ?
N2 B1 C1 C2 62.7(2) . . . . ?
C11 B1 C1 C2 -60.35(18) . . . . ?
C6 C1 C2 F2 -179.97(14) . . . . ?
B1 C1 C2 F2 -4.6(2) . . . . ?
C6 C1 C2 C3 -1.0(2) . . . . ?
B1 C1 C2 C3 174.40(15) . . . . ?
F2 C2 C3 F3 -0.7(2) . . . . ?
C1 C2 C3 F3 -179.72(15) . . . . ?
F2 C2 C3 C4 177.51(15) . . . . ?
C1 C2 C3 C4 -1.5(2) . . . . ?
F3 C3 C4 F4 0.6(2) . . . . ?
C2 C3 C4 F4 -177.63(14) . . . . ?
F3 C3 C4 C5 -179.40(14) . . . . ?
C2 C3 C4 C5 2.3(2) . . . . ?
F4 C4 C5 F5 -0.2(2) . . . . ?
C3 C4 C5 F5 179.82(15) . . . . ?
F4 C4 C5 C6 179.25(14) . . . . ?
C3 C4 C5 C6 -0.7(2) . . . . ?
F5 C5 C6 F6 -2.0(2) . . . . ?
C4 C5 C6 F6 178.56(14) . . . . ?
F5 C5 C6 C1 177.45(14) . . . . ?
C4 C5 C6 C1 -2.0(2) . . . . ?
C2 C1 C6 F6 -177.83(13) . . . . ?
B1 C1 C6 F6 7.0(2) . . . . ?
C2 C1 C6 C5 2.8(2) . . . . ?
B1 C1 C6 C5 -172.44(14) . . . . ?
N2 B1 C11 C16 162.74(14) . . . . ?
C1 B1 C11 C16 -72.56(18) . . . . ?
N2 B1 C11 C12 -19.3(2) . . . . ?
C1 B1 C11 C12 105.40(17) . . . . ?
C16 C11 C12 F12 178.16(13) . . . . ?
B1 C11 C12 F12 0.1(2) . . . . ?
C16 C11 C12 C13 -0.8(2) . . . . ?
B1 C11 C12 C13 -178.93(15) . . . . ?
F12 C12 C13 F13 1.0(2) . . . . ?
C11 C12 C13 F13 180.00(14) . . . . ?
F12 C12 C13 C14 -177.98(13) . . . . ?
C11 C12 C13 C14 1.1(2) . . . . ?
F13 C13 C14 F14 0.1(2) . . . . ?
C12 C13 C14 F14 179.05(14) . . . . ?
F13 C13 C14 C15 -178.95(14) . . . . ?
C12 C13 C14 C15 0.0(2) . . . . ?
F14 C14 C15 F15 0.5(2) . . . . ?
C13 C14 C15 F15 179.59(14) . . . . ?
F14 C14 C15 C16 179.80(14) . . . . ?
C13 C14 C15 C16 -1.1(2) . . . . ?
C12 C11 C16 F16 -179.95(13) . . . . ?
B1 C11 C16 F16 -1.7(2) . . . . ?
C12 C11 C16 C15 -0.4(2) . . . . ?
B1 C11 C16 C15 177.82(14) . . . . ?
F15 C15 C16 F16 0.2(2) . . . . ?
C14 C15 C16 F16 -179.04(14) . . . . ?
F15 C15 C16 C11 -179.33(14) . . . . ?
C14 C15 C16 C11 1.4(2) . . . . ?
B1 N2 Li1 O40 -136.77(15) . . . . ?
B1 N2 Li1 O34 45.1(3) . . . . ?
B1 N2 Li1 O37 137.32(15) . . . . ?
B1 N2 Li1 O31 -53.0(2) . . . . ?
N2 Li1 O31 C32 140.68(16) . . . . ?
O40 Li1 O31 C32 -119.55(13) . . . . ?
O34 Li1 O31 C32 12.94(14) . . . . ?
O37 Li1 O31 C32 -51.6(2) . . . . ?
N2 Li1 O31 C42 -93.52(18) . . . . ?
O40 Li1 O31 C42 6.26(14) . . . . ?
O34 Li1 O31 C42 138.75(12) . . . . ?
O37 Li1 O31 C42 74.2(2) . . . . ?
C42 O31 C32 C33 -160.41(14) . . . . ?
Li1 O31 C32 C33 -38.62(18) . . . . ?
O31 C32 C33 O34 55.98(19) . . . . ?
C32 C33 O34 C35 79.45(19) . . . . ?
C32 C33 O34 Li1 -45.07(19) . . . . ?
N2 Li1 O34 C35 131.82(19) . . . . ?
O40 Li1 O34 C35 -45.9(2) . . . . ?
O37 Li1 O34 C35 24.00(13) . . . . ?
O31 Li1 O34 C35 -109.79(12) . . . . ?
N2 Li1 O34 C33 -101.1(2) . . . . ?
O40 Li1 O34 C33 81.2(2) . . . . ?
O37 Li1 O34 C33 151.06(12) . . . . ?
O31 Li1 O34 C33 17.28(13) . . . . ?
C33 O34 C35 C36 -173.54(15) . . . . ?
Li1 O34 C35 C36 -48.47(18) . . . . ?
O34 C35 C36 O37 54.8(2) . . . . ?
C35 C36 O37 C38 89.67(18) . . . . ?
C35 C36 O37 Li1 -34.26(19) . . . . ?
N2 Li1 O37 C38 112.31(16) . . . . ?
O40 Li1 O37 C38 10.03(14) . . . . ?
O34 Li1 O37 C38 -120.34(12) . . . . ?
O31 Li1 O37 C38 -56.3(2) . . . . ?
N2 Li1 O37 C36 -121.18(15) . . . . ?
O40 Li1 O37 C36 136.54(12) . . . . ?
O34 Li1 O37 C36 6.17(14) . . . . ?
O31 Li1 O37 C36 70.2(2) . . . . ?
C36 O37 C38 C39 -159.65(15) . . . . ?
Li1 O37 C38 C39 -35.41(18) . . . . ?
O37 C38 C39 O40 54.8(2) . . . . ?
C38 C39 O40 C41 80.4(2) . . . . ?
C38 C39 O40 Li1 -45.20(19) . . . . ?
N2 Li1 O40 C41 142.07(14) . . . . ?
O34 Li1 O40 C41 -39.8(2) . . . . ?
O37 Li1 O40 C41 -108.54(13) . . . . ?
O31 Li1 O40 C41 24.14(15) . . . . ?
N2 Li1 O40 C39 -90.61(16) . . . . ?
O34 Li1 O40 C39 87.54(19) . . . . ?
O37 Li1 O40 C39 18.78(13) . . . . ?
O31 Li1 O40 C39 151.46(11) . . . . ?
C39 O40 C41 C42 -172.41(15) . . . . ?
Li1 O40 C41 C42 -49.4(2) . . . . ?
C32 O31 C42 C41 88.65(18) . . . . ?
Li1 O31 C42 C41 -34.15(18) . . . . ?
O40 C41 C42 O31 55.2(2) . . . . ?
